data_1551496
loop_
_publ_author_name
'Gilhula, James Connor'
'Radosevich, Alexander'

_publ_section_title
;
 Tetragonal Phosphorus(V) Cations As Tunable and Robust Catalytic Lewis
 Acids
;
_journal_name_full 'Chemical Science'
_journal_paper_doi 10.1039/C9SC02463H
_journal_year 2019
_chemical_formula_sum 'C22.5 H14.5 Cl1.5 F1.5 N2 O1.5 P0.5 S0.5'
_chemical_formula_weight 450.05
_chemical_name_common Pcorrole
_space_group_IT_number 2
_space_group_name_Hall '-P 1'
_space_group_name_H-M_alt 'P -1'
_symmetry_cell_setting triclinic
_symmetry_space_group_name_Hall '-P 1'
_symmetry_space_group_name_H-M 'P -1'
_atom_sites_solution_hydrogens geom
_atom_sites_solution_primary direct
_atom_sites_solution_secondary difmap
_audit_creation_method SHELXL-97
_audit_update_record
;
2019-03-21 deposited with the CCDC.    2019-06-18 downloaded from the CCDC.
;
_cell_angle_alpha 78.0350(10)
_cell_angle_beta 85.101(2)
_cell_angle_gamma 85.3720(10)
_cell_formula_units_Z 4
_cell_length_a 11.5292(8)
_cell_length_b 12.5645(9)
_cell_length_c 14.1583(10)
_cell_measurement_reflns_used 6013
_cell_measurement_temperature 20(2)
_cell_measurement_theta_max 14.191
_cell_measurement_theta_min 2.18
_cell_volume 1994.9(2)
_computing_cell_refinement 'SAINT 8.35A (Bruker-AXS,2015)'
_computing_data_collection 'APEX3 v2016.1.0 (Bruker-AXS,2016)'
_computing_data_reduction 'SAINT 8.35A (Bruker-AXS,2015)'
_computing_molecular_graphics 'Bruker SHELXTL (Sheldrick,2015)'
_computing_publication_material 'Bruker SHELXTL (Sheldrick,2015)'
_computing_structure_refinement 'SHELXL-97 (Sheldrick, 2008)'
_computing_structure_solution 'SHELXS-97 (Sheldrick, 2008)'
_diffrn_ambient_temperature 20(2)
_diffrn_measured_fraction_theta_full 0.976
_diffrn_measured_fraction_theta_max 0.976
_diffrn_measurement_device_type
;
Huber three-circle goniometer with free kappa with Pilatus 1M CdTe Pixel Array Detector
;
_diffrn_measurement_method 'omega and phi scans'
_diffrn_radiation_monochromator 'Si 1 1 1'
_diffrn_radiation_source synchrotron
_diffrn_radiation_type synchrotron
_diffrn_radiation_wavelength 0.41328
_diffrn_reflns_av_R_equivalents 0.0791
_diffrn_reflns_av_sigmaI/netI 0.0594
_diffrn_reflns_limit_h_max 13
_diffrn_reflns_limit_h_min -13
_diffrn_reflns_limit_k_max 14
_diffrn_reflns_limit_k_min -14
_diffrn_reflns_limit_l_max 16
_diffrn_reflns_limit_l_min -16
_diffrn_reflns_number 39814
_diffrn_reflns_theta_full 14.23
_diffrn_reflns_theta_max 14.23
_diffrn_reflns_theta_min 0.86
_exptl_absorpt_coefficient_mu 0.204
_exptl_absorpt_correction_T_max 0.9980
_exptl_absorpt_correction_T_min 0.9980
_exptl_absorpt_correction_type multi-scan
_exptl_absorpt_process_details SADABS
_exptl_crystal_colour red
_exptl_crystal_density_diffrn 1.498
_exptl_crystal_density_method 'not measured'
_exptl_crystal_description block
_exptl_crystal_F_000 920
_exptl_crystal_size_max 0.01
_exptl_crystal_size_mid 0.01
_exptl_crystal_size_min 0.01
_refine_diff_density_max 0.935
_refine_diff_density_min -0.525
_refine_diff_density_rms 0.105
_refine_ls_extinction_method none
_refine_ls_goodness_of_fit_ref 1.043
_refine_ls_hydrogen_treatment mixed
_refine_ls_matrix_type full
_refine_ls_number_parameters 657
_refine_ls_number_reflns 6857
_refine_ls_number_restraints 0
_refine_ls_restrained_S_all 1.043
_refine_ls_R_factor_all 0.0694
_refine_ls_R_factor_gt 0.0571
_refine_ls_shift/su_max 0.001
_refine_ls_shift/su_mean 0.000
_refine_ls_structure_factor_coef Fsqd
_refine_ls_weighting_details 'calc w=1/[\s^2^(Fo^2^)+(0.1070P)^2^+0.8536P] where P=(Fo^2^+2Fc^2^)/3'
_refine_ls_weighting_scheme calc
_refine_ls_wR_factor_gt 0.1492
_refine_ls_wR_factor_ref 0.1603
_reflns_number_gt 5606
_reflns_number_total 6857
_reflns_threshold_expression >2sigma(I)
_cod_data_source_file c9sc02463h2.cif
_cod_data_source_block pcorrole_a
_cod_depositor_comments
;
The following automatic conversions were performed:

'_symmetry_cell_setting' value 'Triclinic' changed to 'triclinic'
according to
/home/data/users/saulius/crontab/automatic-downloads/rss-feeds/RSC/lib/dictionaries/cif_core.dic
dictionary named 'cif_core.dic' version 2.4.2 from 2011-04-26.

Automatic conversion script
Id: cif_fix_values 4973 2017-02-22 13:04:09Z antanas 
;
_cod_original_sg_symbol_H-M P-1
_cod_original_formula_sum 'C22.50 H14.50 Cl1.50 F1.50 N2 O1.50 P0.50 S0.50'
_cod_database_code 1551496

loop_
_symmetry_equiv_pos_as_xyz
'x, y, z'
'-x, -y, -z'

loop_
_atom_site_label
_atom_site_type_symbol
_atom_site_fract_x
_atom_site_fract_y
_atom_site_fract_z
_atom_site_U_iso_or_equiv
_atom_site_adp_type
_atom_site_occupancy
_atom_site_symmetry_multiplicity
_atom_site_calc_flag
C44 C 0.6517(3) 0.8117(3) 0.7894(3) 0.0296(7) Uani 1 1 d
O1 O 0.4632(2) 0.8238(2) 0.70279(18) 0.0392(6) Uani 1 1 d
O2 O 0.4503(2) 0.8765(2) 0.86021(19) 0.0355(6) Uani 1 1 d
O3 O 0.4823(2) 0.6863(2) 0.84992(19) 0.0341(6) Uani 1 1 d
F1 F 0.67788(19) 0.91508(19) 0.75367(19) 0.0471(6) Uani 1 1 d
F2 F 0.70018(18) 0.7800(2) 0.87355(16) 0.0462(6) Uani 1 1 d
F3 F 0.70441(17) 0.75047(18) 0.72896(15) 0.0372(5) Uani 1 1 d
S1 S 0.49366(6) 0.79849(7) 0.80179(6) 0.0243(2) Uani 1 1 d
H45 H 0.291(3) 0.937(2) 0.938(2) 0.009(7) Uiso 1 1 d
C45 C 0.2452(3) 1.0054(3) 0.9491(2) 0.0263(7) Uani 1 1 d
Cl1 Cl 0.35060(7) 1.10071(8) 0.94878(6) 0.0343(2) Uani 1 1 d
Cl2 Cl 0.16228(8) 0.98342(7) 1.06221(6) 0.0362(2) Uani 1 1 d
Cl3 Cl 0.15127(7) 1.05325(7) 0.85493(6) 0.0311(2) Uani 1 1 d
H43 H 0.692(3) 0.717(3) 0.547(3) 0.015(8) Uiso 1 1 d
H25 H 0.921(4) 0.864(3) 0.614(3) 0.023(9) Uiso 1 1 d
H12 H 0.527(3) 0.328(3) 0.571(3) 0.023(9) Uiso 1 1 d
H39 H 0.697(3) 0.750(3) 0.258(3) 0.029(9) Uiso 1 1 d
H7 H 0.985(4) 0.638(3) 0.701(3) 0.030(10) Uiso 1 1 d
H8 H 0.842(3) 0.502(3) 0.762(3) 0.024(9) Uiso 1 1 d
H42 H 0.570(3) 0.868(3) 0.542(3) 0.026(9) Uiso 1 1 d
H2 H 1.101(3) 0.807(3) 0.192(3) 0.028(9) Uiso 1 1 d
H13 H 0.543(4) 0.341(4) 0.396(3) 0.047(13) Uiso 1 1 d
H36 H 1.262(4) 0.705(3) -0.044(3) 0.027(9) Uiso 1 1 d
H40 H 0.567(3) 0.905(3) 0.250(3) 0.020(8) Uiso 1 1 d
H33 H 0.859(4) 0.730(3) 0.016(3) 0.029(9) Uiso 1 1 d
H37 H 1.170(3) 0.651(3) 0.114(3) 0.029(10) Uiso 1 1 d
H16 H 0.674(4) 0.427(3) 0.175(3) 0.031(10) Uiso 1 1 d
H30 H 0.601(3) 0.166(3) 0.854(2) 0.008(7) Uiso 1 1 d
H35 H 1.146(3) 0.771(3) -0.172(3) 0.030(10) Uiso 1 1 d
H24 H 1.015(3) 0.973(3) 0.690(2) 0.011(7) Uiso 1 1 d
H17 H 0.837(4) 0.531(3) 0.070(3) 0.038(10) Uiso 1 1 d
H22 H 1.318(4) 0.870(3) 0.572(3) 0.032(10) Uiso 1 1 d
H29 H 0.530(4) 0.269(3) 0.966(3) 0.041(11) Uiso 1 1 d
H34 H 0.956(4) 0.782(3) -0.136(3) 0.029(10) Uiso 1 1 d
H23 H 1.213(3) 0.982(3) 0.667(3) 0.022(8) Uiso 1 1 d
H27 H 0.610(3) 0.539(3) 0.771(3) 0.023(9) Uiso 1 1 d
H3 H 1.117(3) 0.854(3) 0.349(2) 0.020(8) Uiso 1 1 d
H31 H 0.672(3) 0.241(2) 0.708(2) 0.009(7) Uiso 1 1 d
H28 H 0.526(3) 0.455(3) 0.919(3) 0.029(10) Uiso 1 1 d
H41 H 0.511(3) 0.966(3) 0.390(2) 0.022(9) Uiso 1 1 d
H21 H 1.222(3) 0.753(3) 0.496(3) 0.020(8) Uiso 1 1 d
C1 C 0.9876(2) 0.6941(2) 0.2576(2) 0.0204(6) Uani 1 1 d
C2 C 1.0677(3) 0.7760(3) 0.2488(2) 0.0225(6) Uani 1 1 d
C3 C 1.0749(3) 0.8011(3) 0.3362(2) 0.0226(6) Uani 1 1 d
C4 C 1.0032(2) 0.7323(3) 0.4052(2) 0.0210(6) Uani 1 1 d
C5 C 0.9968(2) 0.7228(3) 0.5043(2) 0.0208(6) Uani 1 1 d
C6 C 0.9350(2) 0.6408(3) 0.5632(2) 0.0214(6) Uani 1 1 d
C7 C 0.9357(3) 0.6105(3) 0.6652(2) 0.0216(6) Uani 1 1 d
C8 C 0.8555(3) 0.5348(3) 0.6971(2) 0.0216(6) Uani 1 1 d
C9 C 0.8014(3) 0.5144(3) 0.6172(2) 0.0209(6) Uani 1 1 d
C10 C 0.7060(3) 0.4515(3) 0.6235(2) 0.0217(6) Uani 1 1 d
C11 C 0.6645(3) 0.4382(3) 0.5382(2) 0.0210(6) Uani 1 1 d
C12 C 0.5764(3) 0.3731(3) 0.5193(2) 0.0224(6) Uani 1 1 d
C13 C 0.5784(3) 0.3792(3) 0.4213(2) 0.0231(7) Uani 1 1 d
C14 C 0.6659(3) 0.4498(3) 0.3784(2) 0.0214(6) Uani 1 1 d
C15 C 0.7200(3) 0.4882(3) 0.2874(2) 0.0217(6) Uani 1 1 d
C16 C 0.7207(3) 0.4697(3) 0.1938(2) 0.0225(6) Uani 1 1 d
C17 C 0.8102(3) 0.5273(3) 0.1398(2) 0.0235(7) Uani 1 1 d
C18 C 0.8633(3) 0.5834(3) 0.2004(2) 0.0210(6) Uani 1 1 d
C19 C 0.9530(3) 0.6537(3) 0.1808(2) 0.0209(6) Uani 1 1 d
C20 C 1.0593(3) 0.7969(2) 0.5499(2) 0.0210(6) Uani 1 1 d
C21 C 1.1809(3) 0.8027(3) 0.5355(2) 0.0239(7) Uani 1 1 d
C22 C 1.2378(3) 0.8724(3) 0.5777(2) 0.0273(7) Uani 1 1 d
C23 C 1.1751(3) 0.9369(3) 0.6355(2) 0.0266(7) Uani 1 1 d
C24 C 1.0543(3) 0.9312(3) 0.6511(2) 0.0254(7) Uani 1 1 d
C25 C 0.9965(3) 0.8623(3) 0.6084(2) 0.0233(7) Uani 1 1 d
C26 C 0.6513(2) 0.3991(3) 0.7203(2) 0.0218(6) Uani 1 1 d
C27 C 0.6058(3) 0.4636(3) 0.7868(2) 0.0242(7) Uani 1 1 d
C28 C 0.5569(3) 0.4140(3) 0.8772(2) 0.0282(7) Uani 1 1 d
C29 C 0.5525(3) 0.3013(3) 0.9025(2) 0.0284(7) Uani 1 1 d
C30 C 0.5955(3) 0.2372(3) 0.8361(2) 0.0261(7) Uani 1 1 d
C31 C 0.6435(3) 0.2864(3) 0.7450(2) 0.0235(7) Uani 1 1 d
C32 C 1.0095(3) 0.6859(2) 0.0806(2) 0.0212(6) Uani 1 1 d
C33 C 0.9410(3) 0.7250(3) 0.0019(2) 0.0244(7) Uani 1 1 d
C34 C 0.9932(3) 0.7556(3) -0.0916(2) 0.0259(7) Uani 1 1 d
C35 C 1.1139(3) 0.7482(3) -0.1080(2) 0.0257(7) Uani 1 1 d
C36 C 1.1831(3) 0.7090(3) -0.0302(2) 0.0234(7) Uani 1 1 d
C37 C 1.1315(3) 0.6777(3) 0.0628(2) 0.0222(6) Uani 1 1 d
C38 C 0.7105(2) 0.7167(2) 0.4022(2) 0.0209(6) Uani 1 1 d
C39 C 0.6690(3) 0.7719(3) 0.3138(2) 0.0229(7) Uani 1 1 d
C40 C 0.5929(3) 0.8648(3) 0.3097(2) 0.0245(7) Uani 1 1 d
C41 C 0.5569(3) 0.9023(3) 0.3951(2) 0.0250(7) Uani 1 1 d
C42 C 0.5972(3) 0.8474(3) 0.4829(2) 0.0249(7) Uani 1 1 d
C43 C 0.6741(3) 0.7555(3) 0.4873(2) 0.0224(6) Uani 1 1 d
N1 N 0.9451(2) 0.6653(2) 0.35740(18) 0.0198(5) Uani 1 1 d
N2 N 0.8567(2) 0.5769(2) 0.52917(18) 0.0207(5) Uani 1 1 d
N3 N 0.7179(2) 0.4876(2) 0.44872(18) 0.0206(5) Uani 1 1 d
N4 N 0.8064(2) 0.5581(2) 0.29382(18) 0.0202(5) Uani 1 1 d
P1 P 0.81301(6) 0.59814(6) 0.40749(6) 0.0190(2) Uani 1 1 d

loop_
_atom_site_aniso_label
_atom_site_aniso_U_11
_atom_site_aniso_U_22
_atom_site_aniso_U_33
_atom_site_aniso_U_23
_atom_site_aniso_U_13
_atom_site_aniso_U_12
C44 0.0167(16) 0.0396(19) 0.0347(19) -0.0116(15) 0.0011(13) -0.0074(13)
O1 0.0254(13) 0.0619(17) 0.0290(14) -0.0050(12) -0.0007(10) -0.0078(11)
O2 0.0185(12) 0.0501(15) 0.0403(15) -0.0159(12) 0.0056(10) -0.0062(10)
O3 0.0207(12) 0.0418(14) 0.0388(14) -0.0066(11) 0.0054(10) -0.0084(10)
F1 0.0279(12) 0.0499(13) 0.0660(16) -0.0179(11) 0.0126(11) -0.0172(10)
F2 0.0217(11) 0.0828(17) 0.0380(12) -0.0203(11) -0.0068(9) -0.0005(10)
F3 0.0182(10) 0.0562(13) 0.0417(12) -0.0227(10) 0.0075(8) -0.0060(9)
S1 0.0144(4) 0.0352(4) 0.0239(4) -0.0062(3) 0.0004(3) -0.0058(3)
C45 0.0158(15) 0.0353(18) 0.0276(17) -0.0065(14) 0.0055(13) -0.0068(13)
Cl1 0.0179(4) 0.0535(5) 0.0351(5) -0.0158(4) 0.0042(3) -0.0134(3)
Cl2 0.0318(5) 0.0402(5) 0.0315(5) -0.0010(4) 0.0127(4) -0.0035(3)
Cl3 0.0194(4) 0.0425(5) 0.0326(4) -0.0089(3) -0.0005(3) -0.0073(3)
C1 0.0098(14) 0.0311(16) 0.0194(15) -0.0037(12) 0.0028(11) -0.0031(11)
C2 0.0130(14) 0.0335(17) 0.0200(16) -0.0039(13) 0.0041(12) -0.0047(12)
C3 0.0112(14) 0.0317(17) 0.0250(16) -0.0051(13) 0.0019(12) -0.0075(12)
C4 0.0106(14) 0.0296(16) 0.0234(16) -0.0059(12) -0.0002(11) -0.0045(11)
C5 0.0099(14) 0.0302(16) 0.0225(16) -0.0059(12) 0.0010(11) -0.0033(11)
C6 0.0104(14) 0.0332(17) 0.0225(16) -0.0092(13) 0.0008(11) -0.0048(12)
C7 0.0120(14) 0.0328(17) 0.0218(16) -0.0091(13) 0.0000(12) -0.0036(12)
C8 0.0151(15) 0.0290(16) 0.0195(16) -0.0033(12) 0.0029(12) -0.0029(12)
C9 0.0118(14) 0.0304(16) 0.0198(15) -0.0043(12) 0.0035(11) -0.0038(11)
C10 0.0115(14) 0.0308(16) 0.0229(16) -0.0066(12) 0.0020(12) -0.0022(12)
C11 0.0118(14) 0.0289(16) 0.0208(15) -0.0026(12) 0.0055(11) -0.0057(11)
C12 0.0090(14) 0.0314(17) 0.0264(16) -0.0052(13) 0.0032(12) -0.0062(12)
C13 0.0095(14) 0.0323(17) 0.0291(17) -0.0089(14) 0.0027(12) -0.0072(12)
C14 0.0128(14) 0.0305(16) 0.0217(16) -0.0066(12) -0.0002(12) -0.0029(11)
C15 0.0104(14) 0.0302(16) 0.0256(16) -0.0062(12) -0.0001(12) -0.0067(11)
C16 0.0128(14) 0.0324(17) 0.0227(16) -0.0059(13) 0.0023(12) -0.0072(12)
C17 0.0133(15) 0.0355(18) 0.0225(17) -0.0079(13) 0.0027(12) -0.0060(12)
C18 0.0128(14) 0.0314(16) 0.0195(15) -0.0060(12) 0.0006(11) -0.0045(12)
C19 0.0114(14) 0.0310(16) 0.0206(16) -0.0059(12) 0.0029(11) -0.0042(11)
C20 0.0148(14) 0.0297(16) 0.0182(15) -0.0028(12) 0.0008(11) -0.0071(12)
C21 0.0141(15) 0.0355(18) 0.0227(16) -0.0070(13) 0.0016(12) -0.0050(12)
C22 0.0151(16) 0.0421(19) 0.0252(17) -0.0062(14) -0.0001(13) -0.0084(13)
C23 0.0219(16) 0.0344(18) 0.0256(17) -0.0067(14) -0.0011(13) -0.0126(13)
C24 0.0206(16) 0.0313(17) 0.0254(17) -0.0092(14) 0.0025(13) -0.0035(13)
C25 0.0129(16) 0.0359(18) 0.0214(16) -0.0061(13) 0.0019(12) -0.0059(12)
C26 0.0074(13) 0.0373(17) 0.0208(16) -0.0047(13) -0.0008(11) -0.0053(11)
C27 0.0118(14) 0.0357(19) 0.0253(17) -0.0054(13) -0.0008(12) -0.0048(12)
C28 0.0127(15) 0.049(2) 0.0246(17) -0.0113(15) 0.0015(12) -0.0062(13)
C29 0.0142(15) 0.048(2) 0.0217(17) -0.0015(15) -0.0004(12) -0.0114(13)
C30 0.0110(15) 0.038(2) 0.0283(18) -0.0010(14) -0.0027(12) -0.0089(12)
C31 0.0088(14) 0.0387(18) 0.0240(16) -0.0076(14) 0.0014(12) -0.0062(12)
C32 0.0134(14) 0.0301(16) 0.0204(16) -0.0057(12) 0.0028(11) -0.0059(12)
C33 0.0146(16) 0.0346(18) 0.0246(17) -0.0078(13) 0.0036(12) -0.0057(12)
C34 0.0214(16) 0.0356(18) 0.0204(17) -0.0038(14) -0.0037(13) -0.0026(13)
C35 0.0208(16) 0.0344(18) 0.0218(17) -0.0066(13) 0.0058(13) -0.0069(13)
C36 0.0133(15) 0.0341(17) 0.0237(16) -0.0081(13) 0.0037(12) -0.0070(12)
C37 0.0155(15) 0.0292(16) 0.0232(17) -0.0062(13) -0.0009(13) -0.0075(12)
C38 0.0082(13) 0.0311(16) 0.0240(16) -0.0060(12) 0.0022(11) -0.0069(11)
C39 0.0133(14) 0.0342(17) 0.0216(16) -0.0065(13) 0.0058(12) -0.0084(12)
C40 0.0141(15) 0.0352(18) 0.0231(17) -0.0022(13) 0.0012(12) -0.0075(12)
C41 0.0124(14) 0.0307(18) 0.0323(18) -0.0074(14) 0.0030(12) -0.0061(13)
C42 0.0164(15) 0.0340(17) 0.0264(17) -0.0111(14) 0.0060(13) -0.0094(12)
C43 0.0120(14) 0.0349(17) 0.0210(16) -0.0054(13) 0.0011(12) -0.0082(12)
N1 0.0107(12) 0.0296(14) 0.0196(13) -0.0063(10) 0.0039(10) -0.0061(10)
N2 0.0103(12) 0.0309(14) 0.0216(13) -0.0057(10) 0.0026(10) -0.0082(10)
N3 0.0115(12) 0.0317(14) 0.0192(13) -0.0066(10) 0.0041(10) -0.0069(10)
N4 0.0103(12) 0.0321(14) 0.0189(13) -0.0063(10) 0.0034(10) -0.0071(10)
P1 0.0088(4) 0.0295(4) 0.0191(4) -0.0054(3) 0.0027(3) -0.0061(3)

loop_
_atom_type_symbol
_atom_type_description
_atom_type_scat_dispersion_real
_atom_type_scat_dispersion_imag
_atom_type_scat_source
C C 0.0000 0.0000 'International Tables Vol C Tables 4.2.6.8 and 6.1.1.4'
H H 0.0000 0.0000 'International Tables Vol C Tables 4.2.6.8 and 6.1.1.4'
N N 0.0000 0.0010 'International Tables Vol C Tables 4.2.6.8 and 6.1.1.4'
O O 0.0020 0.0020 'International Tables Vol C Tables 4.2.6.8 and 6.1.1.4'
F F 0.0180 0.0100 'International Tables Vol C Tables 4.2.6.8 and 6.1.1.4'
P P 0.0350 0.0310 'International Tables Vol C Tables 4.2.6.8 and 6.1.1.4'
S S 0.1250 0.1240 'International Tables Vol C Tables 4.2.6.8 and 6.1.1.4'
Cl Cl 0.1500 0.1590 'International Tables Vol C Tables 4.2.6.8 and 6.1.1.4'

loop_
_geom_angle_atom_site_label_1
_geom_angle_atom_site_label_2
_geom_angle_atom_site_label_3
_geom_angle
F2 C44 F1 107.4(3)
F2 C44 F3 107.1(3)
F1 C44 F3 107.3(3)
F2 C44 S1 112.3(2)
F1 C44 S1 111.5(2)
F3 C44 S1 111.0(2)
O1 S1 O2 115.96(16)
O1 S1 O3 114.77(16)
O2 S1 O3 113.99(15)
O1 S1 C44 102.55(16)
O2 S1 C44 103.72(15)
O3 S1 C44 103.51(15)
Cl3 C45 Cl1 110.67(18)
Cl3 C45 Cl2 109.57(17)
Cl1 C45 Cl2 109.63(18)
Cl3 C45 H45 109.5(17)
Cl1 C45 H45 105.5(18)
Cl2 C45 H45 111.9(17)
C19 C1 C2 124.9(3)
C19 C1 N1 126.7(3)
C2 C1 N1 108.4(3)
C3 C2 C1 109.2(3)
C3 C2 H2 128(2)
C1 C2 H2 122(2)
C2 C3 C4 108.3(3)
C2 C3 H3 126(2)
C4 C3 H3 125(2)
C5 C4 C3 126.6(3)
C5 C4 N1 123.8(3)
C3 C4 N1 109.3(3)
C4 C5 C6 119.7(3)
C4 C5 C20 121.0(3)
C6 C5 C20 119.2(3)
C5 C6 C7 125.9(3)
C5 C6 N2 124.3(3)
C7 C6 N2 109.8(3)
C8 C7 C6 108.2(3)
C8 C7 H7 128(2)
C6 C7 H7 124(2)
C7 C8 C9 109.4(3)
C7 C8 H8 123(2)
C9 C8 H8 128(2)
C10 C9 C8 125.1(3)
C10 C9 N2 126.4(3)
C8 C9 N2 108.3(2)
C11 C10 C9 117.9(3)
C11 C10 C26 121.4(3)
C9 C10 C26 120.6(3)
C10 C11 N3 120.2(3)
C10 C11 C12 131.9(3)
N3 C11 C12 107.7(3)
C13 C12 C11 108.7(3)
C13 C12 H12 128(2)
C11 C12 H12 124(2)
C12 C13 C14 106.7(3)
C12 C13 H13 124(3)
C14 C13 H13 128(3)
N3 C14 C15 110.5(3)
N3 C14 C13 110.4(3)
C15 C14 C13 139.0(3)
C16 C15 C14 138.4(3)
C16 C15 N4 110.9(3)
C14 C15 N4 110.4(3)
C17 C16 C15 106.7(3)
C17 C16 H16 128(3)
C15 C16 H16 125(3)
C16 C17 C18 108.7(3)
C16 C17 H17 128(2)
C18 C17 H17 123(2)
C19 C18 N4 121.0(3)
C19 C18 C17 131.2(3)
N4 C18 C17 107.8(3)
C18 C19 C1 117.4(3)
C18 C19 C32 121.4(3)
C1 C19 C32 121.3(3)
C25 C20 C21 118.7(3)
C25 C20 C5 120.0(3)
C21 C20 C5 121.3(3)
C22 C21 C20 120.7(3)
C22 C21 H21 123(2)
C20 C21 H21 116(2)
C23 C22 C21 120.3(3)
C23 C22 H22 120(2)
C21 C22 H22 119(2)
C22 C23 C24 119.6(3)
C22 C23 H23 121(2)
C24 C23 H23 119(2)
C25 C24 C23 120.4(3)
C25 C24 H24 121(2)
C23 C24 H24 119(2)
C24 C25 C20 120.3(3)
C24 C25 H25 120(2)
C20 C25 H25 120(2)
C31 C26 C27 119.1(3)
C31 C26 C10 120.6(3)
C27 C26 C10 120.2(3)
C28 C27 C26 119.8(3)
C28 C27 H27 120(2)
C26 C27 H27 120(2)
C29 C28 C27 120.7(3)
C29 C28 H28 119(2)
C27 C28 H28 120(2)
C28 C29 C30 119.7(3)
C28 C29 H29 119(3)
C30 C29 H29 121(3)
C29 C30 C31 119.9(3)
C29 C30 H30 120(2)
C31 C30 H30 120(2)
C26 C31 C30 120.7(3)
C26 C31 H31 124(2)
C30 C31 H31 115(2)
C33 C32 C37 118.3(3)
C33 C32 C19 120.3(3)
C37 C32 C19 121.4(3)
C34 C33 C32 120.5(3)
C34 C33 H33 123(2)
C32 C33 H33 116(2)
C35 C34 C33 120.5(3)
C35 C34 H34 118(3)
C33 C34 H34 121(3)
C34 C35 C36 119.5(3)
C34 C35 H35 118(2)
C36 C35 H35 122(2)
C37 C36 C35 120.2(3)
C37 C36 H36 123(2)
C35 C36 H36 117(2)
C36 C37 C32 120.9(3)
C36 C37 H37 125(3)
C32 C37 H37 114(3)
C39 C38 C43 119.4(3)
C39 C38 P1 120.7(2)
C43 C38 P1 119.9(2)
C40 C39 C38 120.5(3)
C40 C39 H39 120(2)
C38 C39 H39 119(2)
C39 C40 C41 119.6(3)
C39 C40 H40 121(2)
C41 C40 H40 119(2)
C42 C41 C40 120.1(3)
C42 C41 H41 121(2)
C40 C41 H41 118(2)
C41 C42 C43 120.5(3)
C41 C42 H42 122(2)
C43 C42 H42 118(2)
C42 C43 C38 119.9(3)
C42 C43 H43 118(2)
C38 C43 H43 122(2)
C4 N1 C1 104.7(2)
C4 N1 P1 123.9(2)
C1 N1 P1 128.2(2)
C6 N2 C9 104.0(2)
C6 N2 P1 125.7(2)
C9 N2 P1 128.5(2)
C14 N3 C11 106.5(2)
C14 N3 P1 117.0(2)
C11 N3 P1 135.5(2)
C15 N4 C18 105.9(2)
C15 N4 P1 117.3(2)
C18 N4 P1 136.7(2)
N4 P1 N2 152.91(13)
N4 P1 N3 82.11(12)
N2 P1 N3 87.78(12)
N4 P1 C38 104.67(13)
N2 P1 C38 101.95(13)
N3 P1 C38 101.67(12)
N4 P1 N1 87.86(11)
N2 P1 N1 92.52(11)
N3 P1 N1 158.07(12)
C38 P1 N1 99.71(13)

loop_
_geom_bond_atom_site_label_1
_geom_bond_atom_site_label_2
_geom_bond_distance
C44 F2 1.331(4)
C44 F1 1.342(4)
C44 F3 1.343(4)
C44 S1 1.833(3)
O1 S1 1.439(3)
O2 S1 1.442(3)
O3 S1 1.444(3)
C45 Cl3 1.767(3)
C45 Cl1 1.772(3)
C45 Cl2 1.775(3)
C45 H45 1.00(3)
C1 C19 1.391(4)
C1 C2 1.417(4)
C1 N1 1.437(4)
C2 C3 1.350(5)
C2 H2 0.89(4)
C3 C4 1.418(4)
C3 H3 0.91(4)
C4 C5 1.381(4)
C4 N1 1.421(4)
C5 C6 1.387(4)
C5 C20 1.497(4)
C6 C7 1.415(4)
C6 N2 1.429(4)
C7 C8 1.362(4)
C7 H7 0.92(4)
C8 C9 1.414(4)
C8 H8 0.93(4)
C9 C10 1.392(4)
C9 N2 1.454(4)
C10 C11 1.383(4)
C10 C26 1.501(4)
C11 N3 1.404(4)
C11 C12 1.429(4)
C12 C13 1.372(5)
C12 H12 1.00(4)
C13 C14 1.411(4)
C13 H13 0.81(5)
C14 N3 1.385(4)
C14 C15 1.392(4)
C15 C16 1.391(5)
C15 N4 1.401(4)
C16 C17 1.389(4)
C16 H16 0.88(4)
C17 C18 1.421(4)
C17 H17 1.00(4)
C18 C19 1.387(4)
C18 N4 1.411(4)
C19 C32 1.499(4)
C20 C25 1.403(5)
C20 C21 1.405(4)
C21 C22 1.389(5)
C21 H21 0.99(4)
C22 C23 1.389(5)
C22 H22 0.92(4)
C23 C24 1.397(5)
C23 H23 0.94(4)
C24 C25 1.393(5)
C24 H24 0.91(3)
C25 H25 0.87(4)
C26 C31 1.395(5)
C26 C27 1.409(5)
C27 C28 1.396(5)
C27 H27 0.94(4)
C28 C29 1.391(5)
C28 H28 0.90(4)
C29 C30 1.396(5)
C29 H29 0.93(5)
C30 C31 1.398(5)
C30 H30 0.88(3)
C31 H31 0.87(3)
C32 C33 1.403(5)
C32 C37 1.407(4)
C33 C34 1.397(5)
C33 H33 0.95(4)
C34 C35 1.390(5)
C34 H34 0.79(4)
C35 C36 1.398(5)
C35 H35 0.94(4)
C36 C37 1.390(4)
C36 H36 0.92(4)
C37 H37 0.87(4)
C38 C39 1.401(4)
C38 C43 1.409(4)
C38 P1 1.819(3)
C39 C40 1.396(5)
C39 H39 0.92(4)
C40 C41 1.406(5)
C40 H40 0.95(4)
C41 C42 1.389(5)
C41 H41 0.91(4)
C42 C43 1.393(5)
C42 H42 0.94(4)
C43 H43 0.91(3)
N1 P1 1.819(2)
N2 P1 1.797(3)
N3 P1 1.809(3)
N4 P1 1.792(3)

loop_
_geom_torsion_atom_site_label_1
_geom_torsion_atom_site_label_2
_geom_torsion_atom_site_label_3
_geom_torsion_atom_site_label_4
_geom_torsion
F2 C44 S1 O1 -173.3(2)
F1 C44 S1 O1 66.1(3)
F3 C44 S1 O1 -53.4(3)
F2 C44 S1 O2 65.7(3)
F1 C44 S1 O2 -54.9(3)
F3 C44 S1 O2 -174.4(2)
F2 C44 S1 O3 -53.6(3)
F1 C44 S1 O3 -174.2(2)
F3 C44 S1 O3 66.3(3)
C19 C1 C2 C3 175.6(3)
N1 C1 C2 C3 -1.4(4)
C1 C2 C3 C4 2.5(4)
C2 C3 C4 C5 171.8(3)
C2 C3 C4 N1 -2.7(4)
C3 C4 C5 C6 -170.8(3)
N1 C4 C5 C6 3.0(5)
C3 C4 C5 C20 6.8(5)
N1 C4 C5 C20 -179.4(3)
C4 C5 C6 C7 169.6(3)
C20 C5 C6 C7 -8.1(5)
C4 C5 C6 N2 -13.1(5)
C20 C5 C6 N2 169.2(3)
C5 C6 C7 C8 173.9(3)
N2 C6 C7 C8 -3.7(4)
C6 C7 C8 C9 0.0(4)
C7 C8 C9 C10 -172.1(3)
C7 C8 C9 N2 3.6(3)
C8 C9 C10 C11 -179.0(3)
N2 C9 C10 C11 6.0(5)
C8 C9 C10 C26 0.4(5)
N2 C9 C10 C26 -174.6(3)
C9 C10 C11 N3 -0.2(4)
C26 C10 C11 N3 -179.6(3)
C9 C10 C11 C12 174.2(3)
C26 C10 C11 C12 -5.2(5)
C10 C11 C12 C13 -172.8(3)
N3 C11 C12 C13 2.1(4)
C11 C12 C13 C14 -1.2(4)
C12 C13 C14 N3 -0.2(4)
C12 C13 C14 C15 175.4(4)
N3 C14 C15 C16 169.1(4)
C13 C14 C15 C16 -6.4(7)
N3 C14 C15 N4 -3.1(4)
C13 C14 C15 N4 -178.6(4)
C14 C15 C16 C17 -171.3(4)
N4 C15 C16 C17 0.9(4)
C15 C16 C17 C18 -1.1(4)
C16 C17 C18 C19 -177.9(3)
C16 C17 C18 N4 1.0(4)
N4 C18 C19 C1 2.7(4)
C17 C18 C19 C1 -178.5(3)
N4 C18 C19 C32 -176.6(3)
C17 C18 C19 C32 2.2(5)
C2 C1 C19 C18 -172.2(3)
N1 C1 C19 C18 4.3(5)
C2 C1 C19 C32 7.1(5)
N1 C1 C19 C32 -176.4(3)
C4 C5 C20 C25 121.3(3)
C6 C5 C20 C25 -61.0(4)
C4 C5 C20 C21 -58.8(4)
C6 C5 C20 C21 118.8(3)
C25 C20 C21 C22 -0.6(5)
C5 C20 C21 C22 179.6(3)
C20 C21 C22 C23 0.5(5)
C21 C22 C23 C24 0.1(5)
C22 C23 C24 C25 -0.6(5)
C23 C24 C25 C20 0.6(5)
C21 C20 C25 C24 0.0(5)
C5 C20 C25 C24 179.9(3)
C11 C10 C26 C31 57.5(4)
C9 C10 C26 C31 -121.9(3)
C11 C10 C26 C27 -121.7(3)
C9 C10 C26 C27 58.9(4)
C31 C26 C27 C28 1.9(4)
C10 C26 C27 C28 -178.9(3)
C26 C27 C28 C29 0.0(5)
C27 C28 C29 C30 -1.3(5)
C28 C29 C30 C31 0.6(5)
C27 C26 C31 C30 -2.6(4)
C10 C26 C31 C30 178.2(3)
C29 C30 C31 C26 1.4(4)
C18 C19 C32 C33 50.5(4)
C1 C19 C32 C33 -128.8(3)
C18 C19 C32 C37 -129.3(3)
C1 C19 C32 C37 51.4(4)
C37 C32 C33 C34 -0.5(5)
C19 C32 C33 C34 179.7(3)
C32 C33 C34 C35 -0.2(5)
C33 C34 C35 C36 0.5(5)
C34 C35 C36 C37 0.0(5)
C35 C36 C37 C32 -0.7(5)
C33 C32 C37 C36 1.0(5)
C19 C32 C37 C36 -179.2(3)
C43 C38 C39 C40 0.4(4)
P1 C38 C39 C40 -178.1(2)
C38 C39 C40 C41 -0.6(4)
C39 C40 C41 C42 0.2(4)
C40 C41 C42 C43 0.5(5)
C41 C42 C43 C38 -0.7(4)
C39 C38 C43 C42 0.3(4)
P1 C38 C43 C42 178.8(2)
C5 C4 N1 C1 -172.9(3)
C3 C4 N1 C1 1.7(3)
C5 C4 N1 P1 25.8(4)
C3 C4 N1 P1 -159.5(2)
C19 C1 N1 C4 -177.2(3)
C2 C1 N1 C4 -0.2(3)
C19 C1 N1 P1 -17.1(5)
C2 C1 N1 P1 159.9(2)
C5 C6 N2 C9 -172.0(3)
C7 C6 N2 C9 5.7(3)
C5 C6 N2 P1 -6.1(4)
C7 C6 N2 P1 171.6(2)
C10 C9 N2 C6 170.1(3)
C8 C9 N2 C6 -5.6(3)
C10 C9 N2 P1 4.7(5)
C8 C9 N2 P1 -170.9(2)
C15 C14 N3 C11 -175.4(3)
C13 C14 N3 C11 1.4(3)
C15 C14 N3 P1 14.3(3)
C13 C14 N3 P1 -168.9(2)
C10 C11 N3 C14 173.5(3)
C12 C11 N3 C14 -2.1(3)
C10 C11 N3 P1 -18.9(5)
C12 C11 N3 P1 165.5(2)
C16 C15 N4 C18 -0.3(3)
C14 C15 N4 C18 174.2(3)
C16 C15 N4 P1 176.3(2)
C14 C15 N4 P1 -9.2(3)
C19 C18 N4 C15 178.6(3)
C17 C18 N4 C15 -0.4(3)
C19 C18 N4 P1 3.0(5)
C17 C18 N4 P1 -176.0(2)
C15 N4 P1 N2 82.7(3)
C18 N4 P1 N2 -102.0(4)
C15 N4 P1 N3 13.6(2)
C18 N4 P1 N3 -171.1(3)
C15 N4 P1 C38 -86.4(2)
C18 N4 P1 C38 88.8(3)
C15 N4 P1 N1 174.1(2)
C18 N4 P1 N1 -10.6(3)
C6 N2 P1 N4 115.3(3)
C9 N2 P1 N4 -82.3(4)
C6 N2 P1 N3 -176.9(3)
C9 N2 P1 N3 -14.5(3)
C6 N2 P1 C38 -75.4(3)
C9 N2 P1 C38 87.0(3)
C6 N2 P1 N1 25.1(3)
C9 N2 P1 N1 -172.5(3)
C14 N3 P1 N4 -15.6(2)
C11 N3 P1 N4 177.7(3)
C14 N3 P1 N2 -170.4(2)
C11 N3 P1 N2 22.9(3)
C14 N3 P1 C38 87.8(2)
C11 N3 P1 C38 -78.9(3)
C14 N3 P1 N1 -79.2(4)
C11 N3 P1 N1 114.1(4)
C39 C38 P1 N4 -15.4(3)
C43 C38 P1 N4 166.1(2)
C39 C38 P1 N2 169.7(2)
C43 C38 P1 N2 -8.9(3)
C39 C38 P1 N3 -100.2(2)
C43 C38 P1 N3 81.3(2)
C39 C38 P1 N1 75.0(3)
C43 C38 P1 N1 -103.6(2)
C4 N1 P1 N4 172.9(2)
C1 N1 P1 N4 16.3(3)
C4 N1 P1 N2 -34.2(3)
C1 N1 P1 N2 169.1(3)
C4 N1 P1 N3 -124.5(3)
C1 N1 P1 N3 78.8(4)
C4 N1 P1 C38 68.4(3)
C1 N1 P1 C38 -88.3(3)
